data_4517200
loop_
_publ_author_name
'Botes, Delbert S.'
'Khorasani, Sanaz'
'Duminy, Welni'
'Levendis, Demetrius C.'
'Fernandes, Manuel A.'

_publ_section_title
;
 Supramolecular Inhibition of [4 + 2] Diels--Alder Reactions in
 Charge-Transfer Crystals
;
_journal_issue 1
_journal_name_full 'Crystal Growth &amp; Design'
_journal_page_first 291
_journal_paper_doi 10.1021/acs.cgd.9b01167
_journal_volume 20
_journal_year 2019
_chemical_formula_moiety 'C22 H14 N2 O4 S2, C14 H10'
_chemical_formula_sum 'C36 H24 N2 O4 S2'
_chemical_formula_weight 612.69
_space_group_crystal_system monoclinic
_space_group_IT_number 14
_space_group_name_Hall '-P 2ybc'
_space_group_name_H-M_alt 'P 1 21/c 1'
_atom_sites_solution_hydrogens geom
_atom_sites_solution_primary direct
_audit_creation_date 2019-08-21
_audit_creation_method
;
Olex2 1.2
(compiled 2018.05.29 svn.r3508 for OlexSys, GUI svn.r5506)
;
_cell_angle_alpha 90
_cell_angle_beta 93.9010(10)
_cell_angle_gamma 90
_cell_formula_units_Z 2
_cell_length_a 8.2671(3)
_cell_length_b 5.6879(2)
_cell_length_c 29.3755(13)
_cell_measurement_reflns_used 9986
_cell_measurement_temperature 173(2)
_cell_measurement_theta_max 28.21
_cell_measurement_theta_min 3.59
_cell_volume 1378.11(9)
_computing_molecular_graphics 'Olex2 (Dolomanov et al., 2009)'
_computing_publication_material 'Olex2 (Dolomanov et al., 2009)'
_computing_structure_refinement 'ShelXL (Sheldrick, 2015)'
_computing_structure_solution 'ShelXS (Sheldrick, 2008)'
_diffrn_ambient_temperature 173.15
_diffrn_measured_fraction_theta_full 0.998
_diffrn_measured_fraction_theta_max 0.998
_diffrn_measurement_device_type 'Bruker APEX-II CCD'
_diffrn_measurement_method '\f and \w scans'
_diffrn_radiation_type MoK\a
_diffrn_radiation_wavelength 0.71073
_diffrn_reflns_av_R_equivalents 0.0626
_diffrn_reflns_av_unetI/netI 0.0313
_diffrn_reflns_Laue_measured_fraction_full 0.998
_diffrn_reflns_Laue_measured_fraction_max 0.998
_diffrn_reflns_limit_h_max 10
_diffrn_reflns_limit_h_min -10
_diffrn_reflns_limit_k_max 7
_diffrn_reflns_limit_k_min -7
_diffrn_reflns_limit_l_max 38
_diffrn_reflns_limit_l_min -38
_diffrn_reflns_number 19270
_diffrn_reflns_point_group_measured_fraction_full 0.998
_diffrn_reflns_point_group_measured_fraction_max 0.998
_diffrn_reflns_theta_full 25.242
_diffrn_reflns_theta_max 27.993
_diffrn_reflns_theta_min 3.592
_diffrn_standards_number 0
_exptl_absorpt_coefficient_mu 0.241
_exptl_absorpt_correction_type none
_exptl_crystal_colour black
_exptl_crystal_colour_primary black
_exptl_crystal_density_diffrn 1.477
_exptl_crystal_description plate
_exptl_crystal_F_000 636
_exptl_crystal_size_max 0.41
_exptl_crystal_size_mid 0.17
_exptl_crystal_size_min 0.1
_refine_diff_density_max 0.269
_refine_diff_density_min -0.384
_refine_diff_density_rms 0.085
_refine_ls_extinction_method none
_refine_ls_goodness_of_fit_ref 1.109
_refine_ls_hydrogen_treatment constr
_refine_ls_matrix_type full
_refine_ls_number_parameters 199
_refine_ls_number_reflns 3328
_refine_ls_number_restraints 0
_refine_ls_restrained_S_all 1.109
_refine_ls_R_factor_all 0.0511
_refine_ls_R_factor_gt 0.0392
_refine_ls_shift/su_max 0.001
_refine_ls_shift/su_mean 0.000
_refine_ls_structure_factor_coef Fsqd
_refine_ls_weighting_details 'w=1/[\s^2^(Fo^2^)+(0.0414P)^2^+0.6989P] where P=(Fo^2^+2Fc^2^)/3'
_refine_ls_weighting_scheme calc
_refine_ls_wR_factor_gt 0.0930
_refine_ls_wR_factor_ref 0.0993
_reflns_Friedel_coverage 0.000
_reflns_number_gt 2852
_reflns_number_total 3328
_reflns_threshold_expression 'I > 2\s(I)'
_cod_data_source_file Botes_CGD.cif
_cod_data_source_block mo_16dbv1_dba_0s
_cod_depositor_comments 'Adding full bibliography for 4517199--4517212.cif.'
_cod_database_code 4517200
_shelx_shelxl_version_number 2018/3
_shelx_space_group_comment
;
The symmetry employed for this shelxl refinement is uniquely defined
by the following loop, which should always be used as a source of
symmetry information in preference to the above space-group names.
They are only intended as comments.
;
_shelx_estimated_absorpt_t_max 0.976
_shelx_estimated_absorpt_t_min 0.908
_olex2_refinement_description
;
1. Fixed Uiso
 At 1.2 times of:
  All C(H) groups, All C(H,H) groups
2.a Secondary CH2 refined with riding coordinates:
 C5(H5A,H5B)
2.b Aromatic/amide H refined with riding coordinates:
 C7(H7), C8(H8), C9(H9), C10(H10), C11(H11), C12(H12), C14(H14), C15(H15),
 C16(H16), C17(H17)
;
_olex2_submission_special_instructions 'No special instructions were received'

loop_
_space_group_symop_operation_xyz
'x, y, z'
'-x, y+1/2, -z+1/2'
'-x, -y, -z'
'x, -y-1/2, z-1/2'

loop_
_atom_site_label
_atom_site_type_symbol
_atom_site_fract_x
_atom_site_fract_y
_atom_site_fract_z
_atom_site_U_iso_or_equiv
_atom_site_adp_type
_atom_site_occupancy
_atom_site_site_symmetry_order
_atom_site_calc_flag
_atom_site_refinement_flags_posn
C1 C 0.03932(17) 0.3552(3) 0.54038(5) 0.0170(3) Uani 1 1 d .
C2 C 0.06431(17) 0.2336(3) 0.58556(5) 0.0186(3) Uani 1 1 d .
C3 C -0.09142(17) 0.5605(3) 0.59443(5) 0.0189(3) Uani 1 1 d .
C4 C -0.05262(17) 0.5447(3) 0.54546(5) 0.0170(3) Uani 1 1 d .
C5 C -0.02983(19) 0.3111(3) 0.66392(5) 0.0233(3) Uani 1 1 d .
H5A H -0.025043 0.138133 0.667455 0.028 Uiso 1 1 calc R
H5B H -0.137144 0.364005 0.672958 0.028 Uiso 1 1 calc R
C6 C 0.10056(18) 0.4207(3) 0.69578(5) 0.0193(3) Uani 1 1 d .
C7 C 0.17018(19) 0.6361(3) 0.68642(5) 0.0240(3) Uani 1 1 d .
H7 H 0.137423 0.717458 0.659081 0.029 Uiso 1 1 calc R
C8 C 0.2875(2) 0.7328(3) 0.71690(6) 0.0295(4) Uani 1 1 d .
H8 H 0.335622 0.879391 0.710197 0.035 Uiso 1 1 calc R
C9 C 0.3346(2) 0.6167(3) 0.75701(6) 0.0333(4) Uani 1 1 d .
H9 H 0.415306 0.682872 0.777753 0.040 Uiso 1 1 calc R
C10 C 0.2641(2) 0.4047(3) 0.76678(6) 0.0328(4) Uani 1 1 d .
H10 H 0.295177 0.325819 0.794510 0.039 Uiso 1 1 calc R
C11 C 0.1482(2) 0.3063(3) 0.73628(5) 0.0248(3) Uani 1 1 d .
H11 H 0.100793 0.159452 0.743111 0.030 Uiso 1 1 calc R
N1 N -0.01545(15) 0.3696(2) 0.61614(4) 0.0208(3) Uani 1 1 d .
O1 O 0.13681(13) 0.05300(19) 0.59366(4) 0.0252(3) Uani 1 1 d .
O2 O -0.17002(14) 0.7093(2) 0.61187(4) 0.0261(3) Uani 1 1 d .
S1 S 0.12665(4) 0.24137(6) 0.49264(2) 0.01923(11) Uani 1 1 d .
C12 C 0.58687(18) 0.3012(3) 0.48810(5) 0.0201(3) Uani 1 1 d .
H12 H 0.646021 0.166099 0.479988 0.024 Uiso 1 1 calc R
C13 C 0.55297(17) 0.3335(3) 0.53354(5) 0.0192(3) Uani 1 1 d .
C14 C 0.60246(19) 0.1699(3) 0.56843(5) 0.0229(3) Uani 1 1 d .
H14 H 0.662642 0.034652 0.560945 0.028 Uiso 1 1 calc R
C15 C 0.5649(2) 0.2041(3) 0.61232(6) 0.0263(3) Uani 1 1 d .
H15 H 0.597985 0.091809 0.635031 0.032 Uiso 1 1 calc R
C16 C 0.4770(2) 0.4058(3) 0.62443(6) 0.0270(3) Uani 1 1 d .
H16 H 0.452103 0.428449 0.655224 0.032 Uiso 1 1 calc R
C17 C 0.42777(19) 0.5676(3) 0.59221(5) 0.0235(3) Uani 1 1 d .
H17 H 0.368730 0.702020 0.600773 0.028 Uiso 1 1 calc R
C18 C 0.46386(17) 0.5377(3) 0.54576(5) 0.0192(3) Uani 1 1 d .

loop_
_atom_site_aniso_label
_atom_site_aniso_U_11
_atom_site_aniso_U_22
_atom_site_aniso_U_33
_atom_site_aniso_U_23
_atom_site_aniso_U_13
_atom_site_aniso_U_12
C1 0.0168(6) 0.0180(7) 0.0159(6) 0.0008(5) -0.0009(5) -0.0016(5)
C2 0.0164(7) 0.0208(7) 0.0182(7) 0.0003(6) -0.0014(5) -0.0031(6)
C3 0.0157(6) 0.0228(7) 0.0182(7) 0.0010(6) 0.0003(5) -0.0005(6)
C4 0.0167(6) 0.0187(7) 0.0154(7) 0.0004(5) -0.0012(5) -0.0017(5)
C5 0.0254(8) 0.0291(8) 0.0158(7) 0.0053(6) 0.0039(6) -0.0025(6)
C6 0.0205(7) 0.0229(7) 0.0150(7) -0.0005(6) 0.0049(5) 0.0036(6)
C7 0.0265(8) 0.0242(8) 0.0218(7) 0.0023(6) 0.0045(6) 0.0024(6)
C8 0.0297(9) 0.0256(8) 0.0337(9) -0.0061(7) 0.0072(7) -0.0016(7)
C9 0.0304(9) 0.0415(10) 0.0275(9) -0.0120(8) -0.0028(7) 0.0015(8)
C10 0.0377(10) 0.0402(10) 0.0197(8) 0.0013(7) -0.0035(7) 0.0064(8)
C11 0.0299(8) 0.0254(8) 0.0194(7) 0.0021(6) 0.0039(6) 0.0034(6)
N1 0.0222(6) 0.0246(7) 0.0154(6) 0.0032(5) 0.0010(5) 0.0017(5)
O1 0.0298(6) 0.0218(6) 0.0235(6) 0.0040(4) -0.0016(4) 0.0056(5)
O2 0.0268(6) 0.0302(6) 0.0216(5) -0.0018(5) 0.0041(4) 0.0062(5)
S1 0.0229(2) 0.01810(19) 0.01675(18) 0.00133(13) 0.00160(13) 0.00535(14)
C12 0.0184(7) 0.0159(7) 0.0259(8) -0.0041(6) -0.0008(6) 0.0024(5)
C13 0.0159(7) 0.0172(7) 0.0238(7) -0.0024(6) -0.0026(5) -0.0006(5)
C14 0.0211(7) 0.0194(7) 0.0277(8) -0.0012(6) -0.0025(6) 0.0032(6)
C15 0.0270(8) 0.0252(8) 0.0261(8) 0.0037(6) -0.0028(6) 0.0033(6)
C16 0.0275(8) 0.0317(9) 0.0219(8) -0.0014(7) 0.0022(6) 0.0008(7)
C17 0.0224(7) 0.0221(8) 0.0263(8) -0.0034(6) 0.0026(6) 0.0031(6)
C18 0.0166(7) 0.0174(7) 0.0233(7) -0.0031(6) -0.0013(5) -0.0009(5)

loop_
_atom_type_symbol
_atom_type_description
_atom_type_scat_dispersion_real
_atom_type_scat_dispersion_imag
_atom_type_scat_source
C C 0.0033 0.0016 'International Tables Vol C Tables 4.2.6.8 and 6.1.1.4'
H H 0.0000 0.0000 'International Tables Vol C Tables 4.2.6.8 and 6.1.1.4'
N N 0.0061 0.0033 'International Tables Vol C Tables 4.2.6.8 and 6.1.1.4'
O O 0.0106 0.0060 'International Tables Vol C Tables 4.2.6.8 and 6.1.1.4'
S S 0.1246 0.1234 'International Tables Vol C Tables 4.2.6.8 and 6.1.1.4'

loop_
_geom_angle_atom_site_label_1
_geom_angle_atom_site_label_2
_geom_angle_atom_site_label_3
_geom_angle
_geom_angle_site_symmetry_1
_geom_angle_site_symmetry_3
C2 C1 S1 120.08(11) . .
C4 C1 C2 108.62(13) . .
C4 C1 S1 131.31(11) . .
N1 C2 C1 105.89(12) . .
O1 C2 C1 127.24(14) . .
O1 C2 N1 126.86(14) . .
N1 C3 C4 105.94(12) . .
O2 C3 C4 127.49(14) . .
O2 C3 N1 126.56(14) . .
C1 C4 C3 108.48(12) . .
C1 C4 S1 132.31(11) . 3_566
C3 C4 S1 119.20(11) . 3_566
H5A C5 H5B 107.7 . .
C6 C5 H5A 108.8 . .
C6 C5 H5B 108.8 . .
N1 C5 H5A 108.8 . .
N1 C5 H5B 108.8 . .
N1 C5 C6 113.65(12) . .
C7 C6 C5 121.88(13) . .
C11 C6 C5 119.04(14) . .
C11 C6 C7 119.05(15) . .
C6 C7 H7 119.9 . .
C8 C7 C6 120.16(15) . .
C8 C7 H7 119.9 . .
C7 C8 H8 119.9 . .
C9 C8 C7 120.27(17) . .
C9 C8 H8 119.9 . .
C8 C9 H9 120.1 . .
C10 C9 C8 119.78(16) . .
C10 C9 H9 120.1 . .
C9 C10 H10 119.9 . .
C9 C10 C11 120.19(16) . .
C11 C10 H10 119.9 . .
C6 C11 H11 119.7 . .
C10 C11 C6 120.55(16) . .
C10 C11 H11 119.7 . .
C2 N1 C3 111.05(12) . .
C2 N1 C5 124.87(13) . .
C3 N1 C5 123.90(13) . .
C4 S1 C1 96.38(7) 3_566 .
C13 C12 H12 119.2 . .
C13 C12 C18 121.69(14) . 3_666
C18 C12 H12 119.2 3_666 .
C12 C13 C14 122.42(14) . .
C12 C13 C18 119.11(14) . .
C14 C13 C18 118.47(14) . .
C13 C14 H14 119.5 . .
C15 C14 C13 121.06(15) . .
C15 C14 H14 119.5 . .
C14 C15 H15 119.7 . .
C14 C15 C16 120.50(15) . .
C16 C15 H15 119.7 . .
C15 C16 H16 119.8 . .
C17 C16 C15 120.46(15) . .
C17 C16 H16 119.8 . .
C16 C17 H17 119.6 . .
C16 C17 C18 120.79(15) . .
C18 C17 H17 119.6 . .
C12 C18 C13 119.20(13) 3_666 .
C12 C18 C17 122.07(14) 3_666 .
C17 C18 C13 118.72(14) . .

loop_
_geom_bond_atom_site_label_1
_geom_bond_atom_site_label_2
_geom_bond_distance
_geom_bond_site_symmetry_2
C1 C2 1.4981(19) .
C1 C4 1.333(2) .
C1 S1 1.7450(15) .
C2 N1 1.3856(19) .
C2 O1 1.2050(18) .
C3 C4 1.4976(19) .
C3 N1 1.3878(19) .
C3 O2 1.2028(18) .
C4 S1 1.7362(14) 3_566
C5 H5A 0.9900 .
C5 H5B 0.9900 .
C5 C6 1.513(2) .
C5 N1 1.4552(18) .
C6 C7 1.389(2) .
C6 C11 1.389(2) .
C7 H7 0.9500 .
C7 C8 1.388(2) .
C8 H8 0.9500 .
C8 C9 1.384(3) .
C9 H9 0.9500 .
C9 C10 1.378(3) .
C10 H10 0.9500 .
C10 C11 1.385(2) .
C11 H11 0.9500 .
C12 H12 0.9500 .
C12 C13 1.395(2) .
C12 C18 1.396(2) 3_666
C13 C14 1.424(2) .
C13 C18 1.434(2) .
C14 H14 0.9500 .
C14 C15 1.360(2) .
C15 H15 0.9500 .
C15 C16 1.417(2) .
C16 H16 0.9500 .
C16 C17 1.362(2) .
C17 H17 0.9500 .
C17 C18 1.427(2) .

loop_
_geom_torsion_atom_site_label_1
_geom_torsion_atom_site_label_2
_geom_torsion_atom_site_label_3
_geom_torsion_atom_site_label_4
_geom_torsion
_geom_torsion_site_symmetry_1
_geom_torsion_site_symmetry_4
C1 C2 N1 C3 1.58(16) . .
C1 C2 N1 C5 176.82(13) . .
C2 C1 C4 C3 0.78(16) . .
C2 C1 C4 S1 -179.71(11) . 3_566
C2 C1 S1 C4 179.86(11) . 3_566
C4 C1 C2 N1 -1.45(16) . .
C4 C1 C2 O1 177.58(15) . .
C4 C1 S1 C4 -0.39(18) . 3_566
C4 C3 N1 C2 -1.13(16) . .
C4 C3 N1 C5 -176.43(13) . .
C5 C6 C7 C8 178.86(15) . .
C5 C6 C11 C10 -178.31(15) . .
C6 C5 N1 C2 93.90(18) . .
C6 C5 N1 C3 -91.46(17) . .
C6 C7 C8 C9 -0.7(2) . .
C7 C6 C11 C10 -0.4(2) . .
C7 C8 C9 C10 -0.3(3) . .
C8 C9 C10 C11 0.9(3) . .
C9 C10 C11 C6 -0.6(3) . .
C11 C6 C7 C8 1.0(2) . .
N1 C3 C4 C1 0.17(16) . .
N1 C3 C4 S1 -179.42(10) . 3_566
N1 C5 C6 C7 31.0(2) . .
N1 C5 C6 C11 -151.13(14) . .
O1 C2 N1 C3 -177.46(14) . .
O1 C2 N1 C5 -2.2(2) . .
O2 C3 C4 C1 179.10(15) . .
O2 C3 C4 S1 -0.5(2) . 3_566
O2 C3 N1 C2 179.92(15) . .
O2 C3 N1 C5 4.6(2) . .
S1 C1 C2 N1 178.34(10) . .
S1 C1 C2 O1 -2.6(2) . .
S1 C1 C4 C3 -178.99(11) . .
S1 C1 C4 S1 0.5(2) . 3_566
C12 C13 C14 C15 -178.76(15) . .
C12 C13 C18 C12 0.1(2) . 3_666
C12 C13 C18 C17 179.14(14) . .
C13 C14 C15 C16 -0.8(2) . .
C14 C13 C18 C12 -179.41(13) . 3_666
C14 C13 C18 C17 -0.3(2) . .
C14 C15 C16 C17 0.4(3) . .
C15 C16 C17 C18 -0.1(2) . .
C16 C17 C18 C12 179.09(15) . 3_666
C16 C17 C18 C13 0.1(2) . .
C18 C12 C13 C14 179.39(14) 3_666 .
C18 C12 C13 C18 -0.1(2) 3_666 .
C18 C13 C14 C15 0.7(2) . .
